data_7100203
loop_
_publ_author_name
'T. C. W. Mak'
'Xu-Dong Chen'
'Miao Du'

_publ_section_title
;
Controlled Generation of Heterochiral or Homochiral
Coordination Polymer: Helical Conformational Polymorphs and
Argentophilicity-Induced Spontaneous Resolution
;
_journal_name_full 'Chemical Communications'
_journal_year 2005
_chemical_formula_sum 'C12 H8 Ag F3 N2 O4 S'
_chemical_formula_weight 441.13
_space_group_IT_number 92
_symmetry_cell_setting tetragonal
_symmetry_space_group_name_Hall 'P 4abw 2nw'
_symmetry_space_group_name_H-M 'P 41 21 2'
_cell_angle_alpha 90.00
_cell_angle_beta 90.00
_cell_angle_gamma 90.00
_cell_formula_units_Z 8
_cell_length_a 10.2355(4)
_cell_length_b 10.2355(4)
_cell_length_c 28.105(2)
_cell_measurement_temperature 293(2)
_cell_volume 2944.4(3)
_diffrn_ambient_temperature 293(2)
_exptl_crystal_density_diffrn 1.990
_cod_depositor_comments
;
The following automatic conversions were performed:
'_symmetry_cell_setting' value 'Tetragonal' changed to 'tetragonal'
according to '/home/saulius/struct/CIF-dictionaries/cif_core.dic'
dictionary named 'cif_core.dic' version 2.4.1 from 2010-06-29.

Automatic conversion script
Id: cif_fix_enum 1527 2010-12-29 10:47:43Z saulius 
;
_cod_database_code 7100203

loop_
_symmetry_equiv_pos_as_xyz
'x, y, z'
'-x, -y, z+1/2'
'-y+1/2, x+1/2, z+1/4'
'y+1/2, -x+1/2, z+3/4'
'-x+1/2, y+1/2, -z+1/4'
'x+1/2, -y+1/2, -z+3/4'
'y, x, -z'
'-y, -x, -z+1/2'

loop_
_atom_site_label
_atom_site_type_symbol
_atom_site_fract_x
_atom_site_fract_y
_atom_site_fract_z
_atom_site_U_iso_or_equiv
_atom_site_adp_type
_atom_site_occupancy
_atom_site_symmetry_multiplicity
_atom_site_calc_flag
_atom_site_refinement_flags
_atom_site_disorder_assembly
_atom_site_disorder_group
Ag1 Ag 0.60614(3) 0.19679(3) 0.233596(10) 0.04938(10) Uani 1 1 d . . .
N1 N 0.4638(2) 0.3106(3) 0.27303(9) 0.0388(6) Uani 1 1 d . . .
N2 N 0.4561(3) 0.2519(3) 0.47032(9) 0.0376(6) Uani 1 1 d . . .
O1 O 0.2404(2) 0.2877(3) 0.41550(8) 0.0548(7) Uani 1 1 d . . .
C1 C 0.4540(3) 0.2922(3) 0.31988(11) 0.0356(6) Uani 1 1 d . . .
H1A H 0.5154 0.2393 0.3349 0.043 Uiso 1 1 calc R . .
C2 C 0.3564(3) 0.3485(3) 0.34707(11) 0.0329(7) Uani 1 1 d . . .
C3 C 0.2664(3) 0.4291(3) 0.32572(13) 0.0421(8) Uani 1 1 d . . .
H3A H 0.1992 0.4667 0.3433 0.051 Uiso 1 1 calc R . .
C4 C 0.2783(4) 0.4529(4) 0.27730(12) 0.0509(9) Uani 1 1 d . . .
H4A H 0.2204 0.5088 0.2619 0.061 Uiso 1 1 calc R . .
C5 C 0.3766(3) 0.3928(4) 0.25247(13) 0.0500(9) Uani 1 1 d . . .
H5A H 0.3838 0.4091 0.2200 0.060 Uiso 1 1 calc R . .
C6 C 0.3449(3) 0.3151(3) 0.39851(11) 0.0350(7) Uani 1 1 d . . .
C7 C 0.4634(3) 0.3214(3) 0.42966(10) 0.0345(7) Uani 1 1 d . . .
C8 C 0.5657(3) 0.4030(4) 0.41966(13) 0.0460(8) Uani 1 1 d . . .
H8A H 0.5698 0.4459 0.3905 0.055 Uiso 1 1 calc R . .
C9 C 0.6636(4) 0.4214(4) 0.45342(15) 0.0607(11) Uani 1 1 d . . .
H9A H 0.7332 0.4776 0.4477 0.073 Uiso 1 1 calc R . .
C10 C 0.6539(4) 0.3541(5) 0.49511(15) 0.0620(11) Uani 1 1 d . . .
H10A H 0.7164 0.3661 0.5188 0.074 Uiso 1 1 calc R . .
C11 C 0.5520(4) 0.2685(4) 0.50235(12) 0.0500(9) Uani 1 1 d . . .
H11A H 0.5496 0.2205 0.5304 0.060 Uiso 1 1 calc R . .
C12 C 0.2715(5) 0.1134(6) 0.11517(15) 0.0755(13) Uani 1 1 d . . .
F1 F 0.1943(4) 0.1831(6) 0.14235(12) 0.1470(19) Uani 1 1 d . . .
F2 F 0.2815(3) 0.1747(4) 0.07448(10) 0.1146(13) Uani 1 1 d . . .
F3 F 0.2098(5) 0.0067(5) 0.10679(16) 0.1589(19) Uani 1 1 d . . .
S1 S 0.42740(9) 0.08712(10) 0.14331(4) 0.0530(2) Uani 1 1 d . . .
O2 O 0.4709(4) 0.2167(4) 0.15145(14) 0.1100(16) Uani 1 1 d . . .
O3 O 0.3994(3) 0.0168(3) 0.18544(10) 0.0730(8) Uani 1 1 d . . .
O4 O 0.4983(4) 0.0194(5) 0.10865(15) 0.1197(17) Uani 1 1 d . . .

loop_
_atom_site_aniso_label
_atom_site_aniso_U_11
_atom_site_aniso_U_22
_atom_site_aniso_U_33
_atom_site_aniso_U_23
_atom_site_aniso_U_13
_atom_site_aniso_U_12
Ag1 0.04544(16) 0.05969(18) 0.04299(14) -0.00925(13) 0.00906(12) 0.00618(13)
N1 0.0369(14) 0.0449(15) 0.0347(13) 0.0053(12) 0.0049(11) 0.0016(12)
N2 0.0352(14) 0.0472(16) 0.0302(13) -0.0019(11) 0.0031(11) -0.0001(11)
O1 0.0285(12) 0.092(2) 0.0445(13) 0.0116(14) 0.0082(10) -0.0041(13)
C1 0.0247(14) 0.0422(17) 0.0399(15) 0.0077(14) 0.0036(12) 0.0040(13)
C2 0.0281(15) 0.0336(16) 0.0369(15) 0.0019(13) 0.0040(12) -0.0025(12)
C3 0.0358(17) 0.0393(18) 0.0512(19) -0.0010(15) 0.0016(14) 0.0081(14)
C4 0.050(2) 0.054(2) 0.049(2) 0.0116(16) -0.0057(16) 0.0157(16)
C5 0.049(2) 0.062(2) 0.0390(15) 0.0142(17) -0.0002(15) -0.0010(18)
C6 0.0318(15) 0.0385(17) 0.0348(15) 0.0006(14) 0.0067(12) -0.0004(13)
C7 0.0305(15) 0.0398(18) 0.0332(15) -0.0030(13) 0.0049(12) 0.0035(13)
C8 0.0377(18) 0.055(2) 0.0454(18) 0.0009(17) 0.0014(14) -0.0090(16)
C9 0.043(2) 0.072(3) 0.068(3) -0.010(2) -0.0029(18) -0.0190(19)
C10 0.046(2) 0.092(3) 0.048(2) -0.012(2) -0.0123(17) -0.011(2)
C11 0.047(2) 0.069(3) 0.0338(16) -0.0048(16) -0.0049(15) 0.0043(17)
C12 0.070(3) 0.106(4) 0.051(2) -0.010(3) -0.011(2) -0.001(3)
F1 0.092(2) 0.266(6) 0.0832(19) 0.005(3) 0.005(2) 0.095(3)
F2 0.085(2) 0.199(4) 0.0597(16) 0.026(2) -0.0209(15) 0.009(2)
F3 0.128(3) 0.186(4) 0.163(4) -0.007(3) -0.048(3) -0.092(3)
S1 0.0404(5) 0.0574(6) 0.0610(6) 0.0099(5) -0.0018(4) 0.0033(4)
O2 0.142(4) 0.085(3) 0.102(3) 0.030(2) -0.069(3) -0.049(3)
O3 0.078(2) 0.0694(19) 0.0712(18) 0.0191(16) 0.0099(16) 0.0137(17)
O4 0.103(3) 0.147(4) 0.108(3) 0.029(3) 0.055(3) 0.061(3)

loop_
_geom_bond_atom_site_label_1
_geom_bond_atom_site_label_2
_geom_bond_distance
_geom_bond_site_symmetry_2
_geom_bond_publ_flag
Ag1 N1 2.170(3) . ?
Ag1 N2 2.194(3) 4_554 ?
Ag1 Ag1 2.9980(6) 8_665 ?
N1 C1 1.334(4) . ?
N1 C5 1.356(4) . ?
N2 C11 1.343(4) . ?
N2 C7 1.348(4) . ?
N2 Ag1 2.194(3) 3_545 ?
O1 C6 1.204(4) . ?
C1 C2 1.384(4) . ?
C2 C3 1.375(4) . ?
C2 C6 1.490(4) . ?
C3 C4 1.388(5) . ?
C4 C5 1.370(5) . ?
C6 C7 1.497(4) . ?
C7 C8 1.368(5) . ?
C8 C9 1.393(5) . ?
C9 C10 1.362(6) . ?
C10 C11 1.377(6) . ?
C12 F3 1.284(7) . ?
C12 F2 1.308(6) . ?
C12 F1 1.310(6) . ?
C12 S1 1.801(5) . ?
S1 O4 1.399(4) . ?
S1 O3 1.415(3) . ?
S1 O2 1.418(4) . ?
